data_7022813
loop_
_publ_author_name
'Wolff, Mariusz'
'Munoz, Luc'
'Fran\,cois, Alison'
'Carrayon, Chantal'
'Seridi, Achour'
'Saffon, Nathalie'
'Picard, Claude'
'Machura, Barbara'
'Benoist, Eric'

_publ_section_title
;
 Tricarbonylrhenium complexes from 2-pyridyl-1,2,3-triazole ligands
 bearing a 4-substituted phenyl arm: a combined experimental and
 theoretical study.
;
_journal_issue 19
_journal_name_full 'Dalton transactions (Cambridge, England : 2003)'
_journal_page_first 7019
_journal_page_last 7031
_journal_paper_doi 10.1039/c3dt33071k
_journal_volume 42
_journal_year 2013
_chemical_formula_sum 'C19 H15 Cl N5 O6 Re'
_chemical_formula_weight 631.01
_chemical_name_systematic
;
?
;
_space_group_IT_number 2
_symmetry_cell_setting triclinic
_symmetry_space_group_name_Hall '-P 1'
_symmetry_space_group_name_H-M 'P -1'
_atom_sites_solution_hydrogens geom
_atom_sites_solution_primary direct
_atom_sites_solution_secondary difmap
_audit_creation_method SHELXL-97
_cell_angle_alpha 62.6070(10)
_cell_angle_beta 86.5330(10)
_cell_angle_gamma 83.7290(10)
_cell_formula_units_Z 2
_cell_length_a 9.3391(2)
_cell_length_b 11.0822(3)
_cell_length_c 11.5507(3)
_cell_measurement_reflns_used 9574
_cell_measurement_temperature 193(2)
_cell_measurement_theta_max 33.06
_cell_measurement_theta_min 2.12
_cell_volume 1055.00(5)
_computing_cell_refinement 'Bruker SMART'
_computing_data_collection 'Bruker SMART'
_computing_data_reduction 'Bruker SAINT'
_computing_molecular_graphics 'Bruker SHELXTL'
_computing_publication_material 'Bruker SHELXTL'
_computing_structure_refinement 'SHELXL-97 (Sheldrick, 2008)'
_computing_structure_solution 'SHELXS-97 (Sheldrick, 2008)'
_diffrn_ambient_temperature 193(2)
_diffrn_measured_fraction_theta_full 0.980
_diffrn_measured_fraction_theta_max 0.980
_diffrn_measurement_device_type 'CCD area detector'
_diffrn_measurement_method 'phi and omega scans'
_diffrn_radiation_monochromator graphite
_diffrn_radiation_source 'fine-focus sealed tube'
_diffrn_radiation_type MoK\a
_diffrn_radiation_wavelength 0.71073
_diffrn_reflns_av_R_equivalents 0.0224
_diffrn_reflns_av_sigmaI/netI 0.0328
_diffrn_reflns_limit_h_max 13
_diffrn_reflns_limit_h_min -13
_diffrn_reflns_limit_k_max 15
_diffrn_reflns_limit_k_min -14
_diffrn_reflns_limit_l_max 15
_diffrn_reflns_limit_l_min -16
_diffrn_reflns_number 16972
_diffrn_reflns_theta_full 30.51
_diffrn_reflns_theta_max 30.51
_diffrn_reflns_theta_min 5.26
_exptl_absorpt_coefficient_mu 5.933
_exptl_absorpt_correction_T_max 0.5362
_exptl_absorpt_correction_T_min 0.3552
_exptl_absorpt_correction_type multi-scan
_exptl_absorpt_process_details 'SADABS (Bruker-AXS)'
_exptl_crystal_colour yellow
_exptl_crystal_density_diffrn 1.986
_exptl_crystal_density_method 'not measured'
_exptl_crystal_description block
_exptl_crystal_F_000 608
_exptl_crystal_size_max 0.22
_exptl_crystal_size_mid 0.20
_exptl_crystal_size_min 0.12
_refine_diff_density_max 1.395
_refine_diff_density_min -0.848
_refine_diff_density_rms 0.107
_refine_ls_extinction_method none
_refine_ls_goodness_of_fit_ref 1.067
_refine_ls_hydrogen_treatment constr
_refine_ls_matrix_type full
_refine_ls_number_parameters 319
_refine_ls_number_reflns 6314
_refine_ls_number_restraints 43
_refine_ls_restrained_S_all 1.065
_refine_ls_R_factor_all 0.0296
_refine_ls_R_factor_gt 0.0229
_refine_ls_shift/su_max 0.001
_refine_ls_shift/su_mean 0.000
_refine_ls_structure_factor_coef Fsqd
_refine_ls_weighting_details 'calc w=1/[\s^2^(Fo^2^)+(0.0152P)^2^+0.8076P] where P=(Fo^2^+2Fc^2^)/3'
_refine_ls_weighting_scheme calc
_refine_ls_wR_factor_gt 0.0475
_refine_ls_wR_factor_ref 0.0501
_reflns_number_gt 5645
_reflns_number_total 6314
_reflns_threshold_expression >2sigma(I)
_cod_data_source_file c3dt33071k.txt
_cod_data_source_block 3a
_cod_depositor_comments
;
The following automatic conversions were performed:

'_symmetry_cell_setting' value 'Triclinic' changed to 'triclinic'
according to /home/saulius/struct/CIF-dictionaries/cif_core.dic
dictionary named 'cif_core.dic' version 2.4.2 from 2011-04-26.

Automatic conversion script
Id: cif_fix_values 1891 2012-01-12 08:04:46Z andrius 
;
_cod_original_sg_symbol_H-M P-1
_cod_database_code 7022813

loop_
_symmetry_equiv_pos_as_xyz
'x, y, z'
'-x, -y, -z'

loop_
_atom_site_label
_atom_site_type_symbol
_atom_site_fract_x
_atom_site_fract_y
_atom_site_fract_z
_atom_site_U_iso_or_equiv
_atom_site_adp_type
_atom_site_occupancy
_atom_site_symmetry_multiplicity
_atom_site_calc_flag
_atom_site_refinement_flags
_atom_site_disorder_assembly
_atom_site_disorder_group
Re1 Re 0.738485(11) 0.685017(10) 0.303943(10) 0.02495(4) Uani 1 1 d D . .
Cl1 Cl 0.95137(13) 0.61506(11) 0.20618(11) 0.0322(3) Uani 0.855(5) 1 d PDU A 1
C3 C 0.5760(5) 0.7426(5) 0.3824(5) 0.0297(9) Uani 0.855(5) 1 d PDU A 1
O3 O 0.4779(4) 0.7697(3) 0.4356(4) 0.0474(8) Uani 0.855(5) 1 d PDU A 1
Cl1' Cl 0.5472(10) 0.7911(9) 0.3803(9) 0.040(2) Uani 0.145(5) 1 d PDU A 2
C3' C 0.901(3) 0.608(3) 0.237(4) 0.049(8) Uani 0.145(5) 1 d PDU A 2
O3' O 0.9973(19) 0.565(2) 0.194(2) 0.049(5) Uani 0.145(5) 1 d PDU A 2
C1 C 0.6077(3) 0.6104(3) 0.2377(3) 0.0340(6) Uani 1 1 d . A .
O1 O 0.5286(3) 0.5678(3) 0.1965(3) 0.0514(6) Uani 1 1 d . . .
C2 C 0.7498(3) 0.5172(3) 0.4644(3) 0.0306(6) Uani 1 1 d . A .
O2 O 0.7545(3) 0.4191(2) 0.5610(2) 0.0452(6) Uani 1 1 d . . .
N1 N 0.7502(2) 0.8835(2) 0.1277(2) 0.0254(4) Uani 1 1 d . A .
N2 N 0.8874(2) 0.7913(2) 0.3500(2) 0.0241(4) Uani 1 1 d . A .
N3 N 0.9659(2) 0.7560(2) 0.4530(2) 0.0255(4) Uani 1 1 d . . .
N4 N 1.0455(2) 0.8614(2) 0.4228(2) 0.0232(4) Uani 1 1 d . A .
N5 N 1.4316(3) 0.8312(3) 0.7923(3) 0.0386(6) Uani 1 1 d . . .
O4 O 1.4417(3) 0.7299(3) 0.8960(2) 0.0572(7) Uani 1 1 d . . .
O5 O 1.4990(4) 0.9295(3) 0.7642(3) 0.0792(11) Uani 1 1 d . . .
C4 C 0.6798(3) 0.9239(3) 0.0152(3) 0.0313(6) Uani 1 1 d . . .
H4 H 0.6198 0.8632 0.0089 0.038 Uiso 1 1 calc R A .
C5 C 0.6917(3) 1.0505(3) -0.0916(3) 0.0352(6) Uani 1 1 d . A .
H5A H 0.6401 1.0758 -0.1690 0.042 Uiso 1 1 calc R . .
C6 C 0.7795(3) 1.1391(3) -0.0842(3) 0.0342(6) Uani 1 1 d . . .
H6 H 0.7875 1.2267 -0.1559 0.041 Uiso 1 1 calc R A .
C7 C 0.8554(3) 1.0991(3) 0.0285(3) 0.0296(6) Uani 1 1 d . A .
H7 H 0.9178 1.1579 0.0351 0.036 Uiso 1 1 calc R . .
C8 C 0.8390(3) 0.9712(2) 0.1323(2) 0.0239(5) Uani 1 1 d . . .
C9 C 0.9158(3) 0.9177(2) 0.2546(2) 0.0231(5) Uani 1 1 d . A .
C10 C 1.0179(3) 0.9635(2) 0.3007(2) 0.0247(5) Uani 1 1 d . . .
H10 H 1.0602 1.0476 0.2572 0.030 Uiso 1 1 calc R A .
C11 C 1.1435(3) 0.8539(2) 0.5169(2) 0.0231(5) Uani 1 1 d . . .
C12 C 1.2242(3) 0.9627(3) 0.4856(3) 0.0281(5) Uani 1 1 d . A .
H12 H 1.2146 1.0410 0.4031 0.034 Uiso 1 1 calc R . .
C13 C 1.3196(3) 0.9553(3) 0.5771(3) 0.0302(6) Uani 1 1 d . . .
H13 H 1.3760 1.0286 0.5585 0.036 Uiso 1 1 calc R A .
C14 C 1.3304(3) 0.8392(3) 0.6953(3) 0.0292(5) Uani 1 1 d . A .
C15 C 1.2509(3) 0.7309(3) 0.7264(3) 0.0345(6) Uani 1 1 d . . .
H15 H 1.2614 0.6525 0.8089 0.041 Uiso 1 1 calc R A .
C16 C 1.1550(3) 0.7374(3) 0.6360(3) 0.0322(6) Uani 1 1 d . A .
H16 H 1.0987 0.6638 0.6553 0.039 Uiso 1 1 calc R . .
C17 C 0.7897(4) 0.6632(3) 0.8169(3) 0.0377(7) Uani 1 1 d . . .
C18 C 0.7811(4) 0.5462(3) 0.9502(3) 0.0498(9) Uani 1 1 d . . .
H18A H 0.8270 0.5664 1.0126 0.075 Uiso 1 1 calc R . .
H18B H 0.8309 0.4636 0.9503 0.075 Uiso 1 1 calc R . .
H18C H 0.6799 0.5318 0.9752 0.075 Uiso 1 1 calc R . .
C19 C 0.7256(4) 0.6502(3) 0.7089(3) 0.0450(8) Uani 1 1 d . . .
H19A H 0.7204 0.7387 0.6307 0.067 Uiso 1 1 calc R . .
H19B H 0.6285 0.6206 0.7344 0.067 Uiso 1 1 calc R . .
H19C H 0.7858 0.5826 0.6906 0.067 Uiso 1 1 calc R . .
O6 O 0.8468(3) 0.7634(3) 0.7985(3) 0.0655(8) Uani 1 1 d . . .

loop_
_atom_site_aniso_label
_atom_site_aniso_U_11
_atom_site_aniso_U_22
_atom_site_aniso_U_33
_atom_site_aniso_U_23
_atom_site_aniso_U_13
_atom_site_aniso_U_12
Re1 0.02449(5) 0.02426(5) 0.02909(6) -0.01348(4) -0.00133(4) -0.00759(3)
Cl1 0.0313(7) 0.0294(5) 0.0387(6) -0.0182(4) 0.0059(5) -0.0054(5)
C3 0.024(2) 0.032(2) 0.038(2) -0.020(2) 0.0051(16) -0.0094(17)
O3 0.0374(15) 0.0504(16) 0.061(2) -0.0320(15) 0.0204(15) -0.0104(13)
Cl1' 0.041(5) 0.048(5) 0.041(4) -0.031(4) -0.009(3) 0.007(3)
C3' 0.022(13) 0.046(13) 0.08(2) -0.025(13) 0.017(12) -0.013(11)
O3' 0.041(10) 0.044(10) 0.067(12) -0.030(9) 0.013(9) -0.012(8)
C1 0.0361(14) 0.0351(13) 0.0339(14) -0.0167(12) 0.0013(12) -0.0125(11)
O1 0.0533(14) 0.0597(14) 0.0536(14) -0.0313(12) -0.0057(12) -0.0265(12)
C2 0.0303(13) 0.0310(12) 0.0364(14) -0.0195(11) 0.0011(11) -0.0081(10)
O2 0.0566(14) 0.0340(10) 0.0367(12) -0.0080(9) 0.0024(10) -0.0101(10)
N1 0.0241(10) 0.0274(10) 0.0275(11) -0.0146(9) -0.0012(8) -0.0029(8)
N2 0.0235(10) 0.0241(9) 0.0265(10) -0.0123(8) -0.0012(8) -0.0048(8)
N3 0.0257(10) 0.0240(9) 0.0278(11) -0.0114(8) -0.0006(8) -0.0081(8)
N4 0.0238(10) 0.0237(9) 0.0249(10) -0.0127(8) -0.0017(8) -0.0058(8)
N5 0.0374(13) 0.0478(14) 0.0358(13) -0.0234(12) -0.0099(11) 0.0011(11)
O4 0.0623(16) 0.0616(15) 0.0395(13) -0.0137(12) -0.0219(12) -0.0055(12)
O5 0.090(2) 0.0746(19) 0.0667(19) -0.0165(15) -0.0398(17) -0.0363(17)
C4 0.0283(13) 0.0375(13) 0.0324(14) -0.0186(11) -0.0066(11) -0.0047(11)
C5 0.0347(15) 0.0439(15) 0.0273(13) -0.0164(12) -0.0079(11) -0.0004(12)
C6 0.0371(15) 0.0314(13) 0.0277(13) -0.0075(11) -0.0004(11) -0.0051(11)
C7 0.0292(13) 0.0293(12) 0.0294(13) -0.0116(10) -0.0001(10) -0.0068(10)
C8 0.0217(11) 0.0257(11) 0.0260(12) -0.0133(9) -0.0009(9) -0.0020(9)
C9 0.0237(11) 0.0231(10) 0.0240(12) -0.0116(9) 0.0012(9) -0.0047(9)
C10 0.0260(12) 0.0244(11) 0.0254(12) -0.0123(9) 0.0009(9) -0.0060(9)
C11 0.0226(11) 0.0264(11) 0.0240(11) -0.0147(9) 0.0014(9) -0.0038(9)
C12 0.0303(13) 0.0270(11) 0.0274(13) -0.0119(10) -0.0028(10) -0.0052(10)
C13 0.0297(13) 0.0334(13) 0.0325(14) -0.0182(11) -0.0026(11) -0.0079(10)
C14 0.0267(12) 0.0369(13) 0.0298(13) -0.0204(11) -0.0073(10) 0.0012(10)
C15 0.0396(15) 0.0330(13) 0.0262(13) -0.0088(11) -0.0069(11) -0.0022(11)
C16 0.0376(15) 0.0289(12) 0.0293(13) -0.0108(11) -0.0039(11) -0.0093(11)
C17 0.0404(15) 0.0331(13) 0.0361(15) -0.0124(12) 0.0041(12) -0.0081(12)
C18 0.065(2) 0.0444(17) 0.0337(16) -0.0106(14) 0.0001(15) -0.0135(16)
C19 0.0508(19) 0.0449(16) 0.0384(17) -0.0161(14) 0.0028(14) -0.0161(14)
O6 0.090(2) 0.0417(12) 0.0589(16) -0.0113(12) -0.0103(15) -0.0321(13)

loop_
_atom_type_symbol
_atom_type_description
_atom_type_scat_dispersion_real
_atom_type_scat_dispersion_imag
_atom_type_scat_source
C C 0.0033 0.0016 'International Tables Vol C Tables 4.2.6.8 and 6.1.1.4'
H H 0.0000 0.0000 'International Tables Vol C Tables 4.2.6.8 and 6.1.1.4'
N N 0.0061 0.0033 'International Tables Vol C Tables 4.2.6.8 and 6.1.1.4'
O O 0.0106 0.0060 'International Tables Vol C Tables 4.2.6.8 and 6.1.1.4'
Re Re -1.0185 7.2310 'International Tables Vol C Tables 4.2.6.8 and 6.1.1.4'
Cl Cl 0.1484 0.1585 'International Tables Vol C Tables 4.2.6.8 and 6.1.1.4'

loop_
_geom_angle_atom_site_label_1
_geom_angle_atom_site_label_2
_geom_angle_atom_site_label_3
_geom_angle
C1 Re1 C3 88.15(18)
C1 Re1 C2 89.42(12)
C3 Re1 C2 86.09(17)
C1 Re1 C3' 90.0(10)
C3 Re1 C3' 174.4(10)
C2 Re1 C3' 88.6(11)
C1 Re1 N2 171.79(10)
C3 Re1 N2 94.18(15)
C2 Re1 N2 98.58(10)
C3' Re1 N2 88.3(10)
C1 Re1 N1 97.50(10)
C3 Re1 N1 96.10(15)
C2 Re1 N1 172.79(9)
C3' Re1 N1 89.4(11)
N2 Re1 N1 74.44(8)
C1 Re1 Cl1' 92.4(2)
C3 Re1 Cl1' 8.8(3)
C2 Re1 Cl1' 93.9(3)
C3' Re1 Cl1' 176.5(9)
N2 Re1 Cl1' 88.9(2)
N1 Re1 Cl1' 87.9(2)
C1 Re1 Cl1 93.73(10)
C3 Re1 Cl1 178.12(15)
C2 Re1 Cl1 94.05(9)
C3' Re1 Cl1 6.5(10)
N2 Re1 Cl1 83.94(7)
N1 Re1 Cl1 83.54(6)
Cl1' Re1 Cl1 170.0(3)
O3 C3 Re1 176.0(4)
O3' C3' Re1 179(3)
O1 C1 Re1 178.9(3)
O2 C2 Re1 178.4(3)
C4 N1 C8 117.3(2)
C4 N1 Re1 125.62(18)
C8 N1 Re1 117.03(16)
N3 N2 C9 110.5(2)
N3 N2 Re1 132.27(16)
C9 N2 Re1 117.12(16)
N2 N3 N4 105.53(19)
N3 N4 C10 111.9(2)
N3 N4 C11 119.18(19)
C10 N4 C11 128.9(2)
O4 N5 O5 123.3(3)
O4 N5 C14 118.9(3)
O5 N5 C14 117.8(3)
N1 C4 C5 122.5(3)
N1 C4 H4 118.7
C5 C4 H4 118.7
C6 C5 C4 119.3(3)
C6 C5 H5A 120.3
C4 C5 H5A 120.3
C5 C6 C7 119.3(2)
C5 C6 H6 120.4
C7 C6 H6 120.4
C6 C7 C8 118.8(3)
C6 C7 H7 120.6
C8 C7 H7 120.6
N1 C8 C7 122.7(2)
N1 C8 C9 113.9(2)
C7 C8 C9 123.4(2)
C10 C9 N2 107.7(2)
C10 C9 C8 134.8(2)
N2 C9 C8 117.4(2)
N4 C10 C9 104.4(2)
N4 C10 H10 127.8
C9 C10 H10 127.8
C12 C11 C16 122.3(2)
C12 C11 N4 118.9(2)
C16 C11 N4 118.8(2)
C11 C12 C13 118.9(2)
C11 C12 H12 120.6
C13 C12 H12 120.6
C14 C13 C12 118.5(2)
C14 C13 H13 120.8
C12 C13 H13 120.8
C15 C14 C13 122.8(2)
C15 C14 N5 118.7(2)
C13 C14 N5 118.5(2)
C14 C15 C16 119.2(2)
C14 C15 H15 120.4
C16 C15 H15 120.4
C11 C16 C15 118.3(2)
C11 C16 H16 120.8
C15 C16 H16 120.8
O6 C17 C19 121.9(3)
O6 C17 C18 121.1(3)
C19 C17 C18 117.0(3)
C17 C18 H18A 109.5
C17 C18 H18B 109.5
H18A C18 H18B 109.5
C17 C18 H18C 109.5
H18A C18 H18C 109.5
H18B C18 H18C 109.5
C17 C19 H19A 109.5
C17 C19 H19B 109.5
H19A C19 H19B 109.5
C17 C19 H19C 109.5
H19A C19 H19C 109.5
H19B C19 H19C 109.5

loop_
_geom_bond_atom_site_label_1
_geom_bond_atom_site_label_2
_geom_bond_distance
Re1 C1 1.917(3)
Re1 C3 1.920(5)
Re1 C2 1.927(3)
Re1 C3' 1.948(16)
Re1 N2 2.151(2)
Re1 N1 2.214(2)
Re1 Cl1' 2.378(8)
Re1 Cl1 2.4548(14)
C3 O3 1.161(6)
C3' O3' 1.166(17)
C1 O1 1.150(4)
C2 O2 1.144(3)
N1 C4 1.351(3)
N1 C8 1.365(3)
N2 N3 1.312(3)
N2 C9 1.368(3)
N3 N4 1.350(3)
N4 C10 1.360(3)
N4 C11 1.430(3)
N5 O4 1.207(3)
N5 O5 1.219(4)
N5 C14 1.475(3)
C4 C5 1.389(4)
C4 H4 0.9500
C5 C6 1.381(4)
C5 H5A 0.9500
C6 C7 1.382(4)
C6 H6 0.9500
C7 C8 1.390(3)
C7 H7 0.9500
C8 C9 1.456(3)
C9 C10 1.366(3)
C10 H10 0.9500
C11 C12 1.384(3)
C11 C16 1.388(3)
C12 C13 1.392(4)
C12 H12 0.9500
C13 C14 1.379(4)
C13 H13 0.9500
C14 C15 1.374(4)
C15 C16 1.388(4)
C15 H15 0.9500
C16 H16 0.9500
C17 O6 1.209(4)
C17 C19 1.486(5)
C17 C18 1.493(4)
C18 H18A 0.9800
C18 H18B 0.9800
C18 H18C 0.9800
C19 H19A 0.9800
C19 H19B 0.9800
C19 H19C 0.9800

loop_
_geom_hbond_atom_site_label_D
_geom_hbond_atom_site_label_H
_geom_hbond_atom_site_label_A
_geom_hbond_distance_DH
_geom_hbond_distance_HA
_geom_hbond_distance_DA
_geom_hbond_angle_DHA
_geom_hbond_site_symmetry_A
C5 H5A O5 0.95 2.59 3.279(4) 129.8 1_454
C10 H10 O6 0.95 2.16 3.088(3) 167.0 2_776
C12 H12 O6 0.95 2.39 3.329(4) 171.5 2_776
C16 H16 N3 0.95 2.43 2.757(3) 99.7 .
C16 H16 Cl1 0.95 2.83 3.693(3) 151.7 2_766
C19 H19B O1 0.98 2.48 3.343(4) 147.0 2_666
